data_7126203
loop_
_publ_author_name
'Wu, Shaonan'
'Wang, Zhuo'
'Bao, Yinwei'
'Chen, Chen'
'Liu, Kun'
'Zhu, Bolin'

_publ_section_title
;
 A novel approach for rhodium(iii)-catalyzed C-H functionalization of
 2,2'-bipyridine derivatives with alkynes: a significant substituent
 effect.
;
_journal_issue 32
_journal_name_full 'Chemical communications (Cambridge, England)'
_journal_page_first 4408
_journal_page_last 4411
_journal_paper_doi 10.1039/d0cc01077d
_journal_volume 56
_journal_year 2020
_chemical_formula_moiety 'C39 H24 Cl4 N2 O'
_chemical_formula_sum 'C39 H24 Cl4 N2 O'
_chemical_formula_weight 678.40
_space_group_crystal_system orthorhombic
_space_group_IT_number 45
_space_group_name_Hall 'I 2 -2c'
_space_group_name_H-M_alt 'I b a 2'
_atom_sites_solution_hydrogens geom
_audit_creation_date 2019-09-24
_audit_creation_method
;
Olex2 1.2
(compiled 2015.09.30 svn.r3233 for OlexSys, GUI svn.r5103)
;
_audit_update_record
;
2019-12-08 deposited with the CCDC.	2020-03-11 downloaded from the CCDC.
;
_cell_angle_alpha 90
_cell_angle_beta 90
_cell_angle_gamma 90
_cell_formula_units_Z 8
_cell_length_a 38.6912(8)
_cell_length_b 13.8512(3)
_cell_length_c 12.5280(3)
_cell_measurement_reflns_used 4156
_cell_measurement_temperature 293(2)
_cell_measurement_theta_max 73.6040
_cell_measurement_theta_min 3.3660
_cell_volume 6714.0(3)
_computing_cell_refinement 'CrysAlisPro 1.171.39.46 (Rigaku OD, 2018)'
_computing_data_collection 'CrysAlisPro 1.171.39.46 (Rigaku OD, 2018)'
_computing_data_reduction 'CrysAlisPro 1.171.39.46 (Rigaku OD, 2018)'
_computing_molecular_graphics 'Olex2 (Dolomanov et al., 2009)'
_computing_publication_material 'Olex2 (Dolomanov et al., 2009)'
_computing_structure_refinement 'ShelXL (Sheldrick, 2015)'
_computing_structure_solution 'ShelXT (Sheldrick, 2015)'
_diffrn_ambient_temperature 293(2)
_diffrn_detector 'CCD plate'
_diffrn_detector_area_resol_mean 5.2740
_diffrn_detector_type AtlasS2
_diffrn_measured_fraction_theta_full 0.997
_diffrn_measured_fraction_theta_max 0.997
_diffrn_measurement_details
;
List of Runs (angles in degrees, time in seconds):

  # Type    Start    End  Width  t~exp~   \w     \q     \k     \f   Frames
#--------------------------------------------------------------------------
  1  \w      9.00  37.00   1.00    8.66    --   41.49  77.00-120.00   28
  2  \w     13.00  63.00   1.00    8.66    --   41.49 -99.00 -60.00   50
  3  \w     28.00  82.00   1.00    8.66    --   41.49-125.00  60.00   54
  4  \w     71.00 115.00   1.00    8.66    --   41.49  77.00-120.00   44
  5  \w     63.00  93.00   1.00   74.64    --  107.08 -94.00  90.00   30
  6  \w    103.00 168.00   1.00   74.64    --  107.08 125.00 150.00   65
  7  \w     26.00  92.00   1.00   74.64    --  107.08 -94.00 150.00   66
  8  \w    145.00 175.00   1.00   74.64    --  107.08  45.00 120.00   30
  9  \w     83.00 142.00   1.00   74.64    --  107.08  45.00 120.00   59
;
_diffrn_measurement_device 'four-circle diffractometer'
_diffrn_measurement_device_type 'SuperNova, Dual, Cu at home/near, AtlasS2'
_diffrn_measurement_method '\w scans'
_diffrn_orient_matrix_type 'CrysAlisPro convention (1999,Acta A55,543-557)'
_diffrn_orient_matrix_UB_11 0.0218890000
_diffrn_orient_matrix_UB_12 -0.0571941000
_diffrn_orient_matrix_UB_13 -0.0808640000
_diffrn_orient_matrix_UB_21 -0.0317886000
_diffrn_orient_matrix_UB_22 -0.0100248000
_diffrn_orient_matrix_UB_23 -0.0732455000
_diffrn_orient_matrix_UB_31 0.0098496000
_diffrn_orient_matrix_UB_32 0.0948700000
_diffrn_orient_matrix_UB_33 -0.0566037000
_diffrn_radiation_monochromator mirror
_diffrn_radiation_probe x-ray
_diffrn_radiation_type CuK\a
_diffrn_radiation_wavelength 1.54184
_diffrn_reflns_av_R_equivalents 0.0238
_diffrn_reflns_av_unetI/netI 0.0290
_diffrn_reflns_Laue_measured_fraction_full 0.997
_diffrn_reflns_Laue_measured_fraction_max 0.997
_diffrn_reflns_limit_h_max 46
_diffrn_reflns_limit_h_min -41
_diffrn_reflns_limit_k_max 16
_diffrn_reflns_limit_k_min -11
_diffrn_reflns_limit_l_max 12
_diffrn_reflns_limit_l_min -14
_diffrn_reflns_number 7707
_diffrn_reflns_point_group_measured_fraction_full 0.686
_diffrn_reflns_point_group_measured_fraction_max 0.686
_diffrn_reflns_theta_full 67.063
_diffrn_reflns_theta_max 67.063
_diffrn_reflns_theta_min 2.284
_diffrn_source 'micro-focus sealed X-ray tube'
_diffrn_source_type 'SuperNova (Cu) X-ray Source'
_exptl_absorpt_coefficient_mu 3.471
_exptl_absorpt_correction_T_max 1.00000
_exptl_absorpt_correction_T_min 0.24188
_exptl_absorpt_correction_type multi-scan
_exptl_absorpt_process_details
;
CrysAlisPro 1.171.39.46 (Rigaku Oxford Diffraction, 2018)
Empirical absorption correction using spherical harmonics,
 implemented in SCALE3 ABSPACK scaling algorithm.
;
_exptl_crystal_colour colourless
_exptl_crystal_colour_primary colourless
_exptl_crystal_density_diffrn 1.342
_exptl_crystal_description block
_exptl_crystal_F_000 2784
_exptl_crystal_size_max 0.22
_exptl_crystal_size_mid 0.2
_exptl_crystal_size_min 0.17
_refine_diff_density_max 0.586
_refine_diff_density_min -0.361
_refine_diff_density_rms 0.054
_refine_ls_abs_structure_details
;
 Flack x determined using 786 quotients [(I+)-(I-)]/[(I+)+(I-)]
 (Parsons, Flack and Wagner, Acta Cryst. B69 (2013) 249-259).
;
_refine_ls_abs_structure_Flack 0.042(15)
_refine_ls_extinction_method none
_refine_ls_goodness_of_fit_ref 1.023
_refine_ls_hydrogen_treatment constr
_refine_ls_matrix_type full
_refine_ls_number_parameters 416
_refine_ls_number_reflns 4117
_refine_ls_number_restraints 43
_refine_ls_restrained_S_all 1.131
_refine_ls_R_factor_all 0.0595
_refine_ls_R_factor_gt 0.0560
_refine_ls_shift/su_max 0.000
_refine_ls_shift/su_mean 0.000
_refine_ls_structure_factor_coef Fsqd
_refine_ls_weighting_details 'w=1/[\s^2^(Fo^2^)+(0.1104P)^2^+2.9036P] where P=(Fo^2^+2Fc^2^)/3'
_refine_ls_weighting_scheme calc
_refine_ls_wR_factor_gt 0.1584
_refine_ls_wR_factor_ref 0.1636
_reflns_Friedel_coverage 0.307
_reflns_Friedel_fraction_full 0.340
_reflns_Friedel_fraction_max 0.340
_reflns_number_gt 3806
_reflns_number_total 4117
_reflns_threshold_expression 'I > 2\s(I)'
_cod_data_source_file d0cc01077d2.cif
_cod_data_source_block a190923b
_cod_depositor_comments 'Adding full bibliography for 7126203--7126207.cif.'
_cod_database_code 7126203
_shelx_space_group_comment
;
The symmetry employed for this shelxl refinement is uniquely defined
by the following loop, which should always be used as a source of
symmetry information in preference to the above space-group names.
They are only intended as comments.
;
_reflns_odcompleteness_completeness 99.73
_reflns_odcompleteness_iscentric 1
_reflns_odcompleteness_theta 66.97
_olex2_refinement_description
;
1. Fixed Uiso
 At 1.2 times of:
  All C(H) groups
 At 1.5 times of:
  All C(H,H,H) groups
2. Uiso/Uaniso restraints and constraints
Uanis(C13) \\sim Ueq, Uanis(C14) \\sim Ueq, Uanis(C12) \\sim Ueq, Uanis(Cl1)
\\sim Ueq, Uanis(Cl2) \\sim Ueq, Uanis(Cl3) \\sim Ueq, Uanis(Cl4) \\sim Ueq:
with sigma of 0.01 and sigma for terminal atoms of 0.01
Uanis(Cl1) \\sim Ueq: with sigma of 0.005 and sigma for terminal atoms of 0.005
3.a Aromatic/amide H refined with riding coordinates:
 C8(H8), C12(H12), C13(H13), C14(H14), C15(H15), C17(H17), C18(H18), C20(H20),
 C21(H21), C23(H23), C24(H24), C26(H26), C27(H27), C29(H29), C30(H30), C32(H32),
  C33(H33), C35(H35), C36(H36), C37(H37), C38(H38)
3.b Idealised Me refined as rotating group:
 C10(H10A,H10B,H10C)
;
_shelx_shelxl_version_number 2014/7
_olex2_date_sample_data_collection 2019-09-23
_olex2_submission_special_instructions 'No special instructions were received'
_oxdiff_exptl_absorpt_empirical_details
;
Empirical correction (ABSPACK) includes:
- Absorption correction using spherical harmonics
- Frame scaling
- Detector area scaling
;
_oxdiff_exptl_absorpt_empirical_full_max 3.370
_oxdiff_exptl_absorpt_empirical_full_min 0.579

loop_
_space_group_symop_operation_xyz
'x, y, z'
'-x, -y, z'
'x+1/2, -y+1/2, z'
'-x+1/2, y+1/2, z'
'x+1/2, y+1/2, z+1/2'
'-x+1/2, -y+1/2, z+1/2'
'x+1, -y+1, z+1/2'
'-x+1, y+1, z+1/2'

loop_
_atom_site_label
_atom_site_type_symbol
_atom_site_fract_x
_atom_site_fract_y
_atom_site_fract_z
_atom_site_U_iso_or_equiv
_atom_site_adp_type
_atom_site_occupancy
_atom_site_site_symmetry_order
_atom_site_calc_flag
_atom_site_refinement_flags_posn
_atom_site_refinement_flags_adp
_atom_site_refinement_flags_occupancy
_atom_site_disorder_assembly
_atom_site_disorder_group
Cl1 Cl 0.74791(6) 0.6999(2) 0.1310(2) 0.1304(10) Uani 1 1 d . U . . .
Cl2 Cl 0.68155(6) 1.13151(14) 0.3955(4) 0.1447(13) Uani 1 1 d . U . . .
Cl3 Cl 0.53531(6) 1.09608(13) 0.7707(2) 0.1104(7) Uani 1 1 d . U . . .
Cl4 Cl 0.45311(3) 0.64116(15) 0.87255(13) 0.0883(5) Uani 1 1 d . U . . .
O1 O 0.58522(11) 0.3037(3) 0.5892(5) 0.0810(13) Uani 1 1 d . . . . .
N1 N 0.62570(10) 0.3898(3) 0.4954(4) 0.0535(9) Uani 1 1 d . . . . .
N2 N 0.70209(10) 0.4769(4) 0.4467(6) 0.0839(16) Uani 1 1 d . . . . .
C1 C 0.64012(9) 0.4734(3) 0.4684(4) 0.0489(10) Uani 1 1 d . . . . .
C2 C 0.62719(9) 0.5647(3) 0.5045(4) 0.0447(9) Uani 1 1 d . . . . .
C3 C 0.64051(9) 0.6579(3) 0.4724(4) 0.0446(9) Uani 1 1 d . . . . .
C4 C 0.62721(10) 0.7402(3) 0.5180(4) 0.0492(9) Uani 1 1 d . . . . .
C5 C 0.59942(10) 0.7357(3) 0.5932(4) 0.0479(9) Uani 1 1 d . . . . .
C6 C 0.58525(9) 0.6488(3) 0.6213(4) 0.0451(9) Uani 1 1 d . . . . .
C7 C 0.59929(9) 0.5615(3) 0.5785(4) 0.0470(9) Uani 1 1 d . . . . .
C8 C 0.58535(10) 0.4717(3) 0.6058(4) 0.0517(10) Uani 1 1 d . . . . .
H8 H 0.5670 0.4675 0.6537 0.062 Uiso 1 1 calc R . . . .
C9 C 0.59888(11) 0.3903(4) 0.5615(4) 0.0570(11) Uani 1 1 d . . . . .
C10 C 0.6014(2) 0.2182(5) 0.5523(8) 0.100(3) Uani 1 1 d . . . . .
H10A H 0.5934 0.2039 0.4815 0.150 Uiso 1 1 calc GR . . . .
H10B H 0.5957 0.1657 0.5991 0.150 Uiso 1 1 calc GR . . . .
H10C H 0.6260 0.2272 0.5513 0.150 Uiso 1 1 calc GR . . . .
C11 C 0.67186(11) 0.4585(3) 0.4016(5) 0.0580(11) Uani 1 1 d . . . . .
C12 C 0.73053(16) 0.4594(6) 0.3875(10) 0.106(3) Uani 1 1 d . U . . .
H12 H 0.7521 0.4710 0.4178 0.127 Uiso 1 1 calc R . . . .
C13 C 0.7292(3) 0.4264(7) 0.2887(10) 0.114(3) Uani 1 1 d . U . . .
H13 H 0.7495 0.4183 0.2501 0.137 Uiso 1 1 calc R . . . .
C14 C 0.6980(4) 0.4039(9) 0.2427(10) 0.139(4) Uani 1 1 d . U . . .
H14 H 0.6969 0.3794 0.1736 0.167 Uiso 1 1 calc R . . . .
C15 C 0.6679(2) 0.4187(7) 0.3016(7) 0.101(2) Uani 1 1 d . . . . .
H15 H 0.6463 0.4024 0.2748 0.121 Uiso 1 1 calc R . . . .
C16 C 0.66733(10) 0.6692(3) 0.3865(4) 0.0487(9) Uani 1 1 d . . . . .
C17 C 0.70043(11) 0.6985(4) 0.4116(5) 0.0583(11) Uani 1 1 d . . . . .
H17 H 0.7062 0.7111 0.4823 0.070 Uiso 1 1 calc R . . . .
C18 C 0.72497(12) 0.7094(4) 0.3334(6) 0.0689(15) Uani 1 1 d . . . . .
H18 H 0.7473 0.7285 0.3509 0.083 Uiso 1 1 calc R . . . .
C19 C 0.71626(15) 0.6919(4) 0.2304(6) 0.0757(17) Uani 1 1 d . . . . .
C20 C 0.68331(18) 0.6647(6) 0.2024(5) 0.087(2) Uani 1 1 d . . . . .
H20 H 0.6775 0.6547 0.1312 0.104 Uiso 1 1 calc R . . . .
C21 C 0.65934(13) 0.6527(5) 0.2813(5) 0.0682(14) Uani 1 1 d . . . . .
H21 H 0.6371 0.6330 0.2633 0.082 Uiso 1 1 calc R . . . .
C22 C 0.64100(11) 0.8376(3) 0.4877(5) 0.0556(11) Uani 1 1 d . . . . .
C23 C 0.65949(14) 0.8916(4) 0.5586(6) 0.0720(15) Uani 1 1 d . . . . .
H23 H 0.6635 0.8676 0.6269 0.086 Uiso 1 1 calc R . . . .
C24 C 0.67273(16) 0.9831(6) 0.5307(9) 0.096(3) Uani 1 1 d . . . . .
H24 H 0.6854 1.0197 0.5791 0.115 Uiso 1 1 calc R . . . .
C25 C 0.66614(15) 1.0163(5) 0.4292(9) 0.092(2) Uani 1 1 d . . . . .
C26 C 0.64795(16) 0.9656(5) 0.3573(8) 0.094(2) Uani 1 1 d . . . . .
H26 H 0.6438 0.9905 0.2895 0.112 Uiso 1 1 calc R . . . .
C27 C 0.63543(14) 0.8759(4) 0.3857(6) 0.0713(14) Uani 1 1 d . . . . .
H27 H 0.6230 0.8401 0.3360 0.086 Uiso 1 1 calc R . . . .
C28 C 0.58434(10) 0.8274(3) 0.6365(4) 0.0510(10) Uani 1 1 d . . . . .
C29 C 0.58679(14) 0.8489(4) 0.7426(5) 0.0654(13) Uani 1 1 d . . . . .
H29 H 0.5990 0.8074 0.7871 0.078 Uiso 1 1 calc R . . . .
C30 C 0.57172(15) 0.9304(4) 0.7860(6) 0.0740(15) Uani 1 1 d . . . . .
H30 H 0.5735 0.9436 0.8586 0.089 Uiso 1 1 calc R . . . .
C31 C 0.55398(14) 0.9918(4) 0.7187(6) 0.0727(15) Uani 1 1 d . . . . .
C32 C 0.55084(13) 0.9726(4) 0.6121(6) 0.0705(15) Uani 1 1 d . . . . .
H32 H 0.5388 1.0145 0.5675 0.085 Uiso 1 1 calc R . . . .
C33 C 0.56590(12) 0.8897(4) 0.5718(5) 0.0609(12) Uani 1 1 d . . . . .
H33 H 0.5636 0.8755 0.4996 0.073 Uiso 1 1 calc R . . . .
C34 C 0.55311(11) 0.6453(3) 0.6883(4) 0.0484(9) Uani 1 1 d . . . . .
C35 C 0.55286(12) 0.6141(4) 0.7923(5) 0.0621(12) Uani 1 1 d . . . . .
H35 H 0.5734 0.5935 0.8236 0.074 Uiso 1 1 calc R . . . .
C36 C 0.52246(14) 0.6127(5) 0.8516(5) 0.0715(14) Uani 1 1 d . . . . .
H36 H 0.5224 0.5918 0.9222 0.086 Uiso 1 1 calc R . . . .
C37 C 0.49186(11) 0.6741(4) 0.7002(5) 0.0590(12) Uani 1 1 d . . . . .
H37 H 0.4713 0.6947 0.6690 0.071 Uiso 1 1 calc R . . . .
C38 C 0.52238(10) 0.6749(4) 0.6427(4) 0.0541(10) Uani 1 1 d . . . . .
H38 H 0.5222 0.6956 0.5720 0.065 Uiso 1 1 calc R . . . .
C39 C 0.49231(12) 0.6431(4) 0.8027(5) 0.0624(13) Uani 1 1 d . . . . .

loop_
_atom_site_aniso_label
_atom_site_aniso_U_11
_atom_site_aniso_U_22
_atom_site_aniso_U_33
_atom_site_aniso_U_23
_atom_site_aniso_U_13
_atom_site_aniso_U_12
Cl1 0.1148(14) 0.1633(19) 0.1132(16) -0.0395(15) 0.0719(13) -0.0613(13)
Cl2 0.1112(14) 0.0789(9) 0.244(4) 0.0372(16) 0.0552(19) -0.0189(9)
Cl3 0.1164(14) 0.0760(9) 0.1388(19) -0.0336(11) 0.0037(13) 0.0210(9)
Cl4 0.0548(6) 0.1407(13) 0.0694(9) -0.0240(10) 0.0255(6) -0.0188(7)
O1 0.069(2) 0.0572(19) 0.117(4) -0.007(2) 0.031(2) -0.0149(16)
N1 0.0449(17) 0.0574(19) 0.058(2) 0.0005(18) 0.0035(16) -0.0020(15)
N2 0.040(2) 0.100(3) 0.112(4) 0.019(3) 0.007(2) 0.000(2)
C1 0.0326(17) 0.064(2) 0.050(2) 0.002(2) 0.0007(16) -0.0018(15)
C2 0.0290(15) 0.058(2) 0.047(2) 0.0026(18) -0.0029(15) -0.0003(15)
C3 0.0306(17) 0.059(2) 0.044(2) 0.0020(18) -0.0041(15) -0.0012(15)
C4 0.0366(17) 0.057(2) 0.054(3) 0.0038(19) -0.0038(17) -0.0025(16)
C5 0.0360(17) 0.058(2) 0.050(2) 0.002(2) -0.0033(16) 0.0006(16)
C6 0.0323(16) 0.057(2) 0.046(2) -0.0002(18) -0.0036(16) 0.0013(15)
C7 0.0300(16) 0.062(2) 0.049(2) 0.0008(18) -0.0043(16) -0.0013(15)
C8 0.0382(17) 0.059(2) 0.058(3) 0.003(2) 0.0081(17) -0.0065(16)
C9 0.044(2) 0.061(2) 0.066(3) -0.001(2) 0.002(2) -0.0078(18)
C10 0.119(5) 0.061(3) 0.119(6) -0.017(4) 0.048(5) -0.018(3)
C11 0.046(2) 0.060(2) 0.068(3) 0.009(2) 0.011(2) 0.0084(17)
C12 0.055(3) 0.102(4) 0.160(8) 0.027(5) 0.014(4) 0.004(3)
C13 0.103(5) 0.106(5) 0.134(7) 0.023(5) 0.062(5) 0.032(4)
C14 0.171(8) 0.143(7) 0.103(6) -0.021(6) 0.051(6) 0.040(7)
C15 0.105(5) 0.126(6) 0.070(4) -0.019(4) 0.016(4) 0.022(4)
C16 0.0360(18) 0.056(2) 0.054(3) -0.001(2) 0.0029(17) -0.0042(15)
C17 0.041(2) 0.072(3) 0.062(3) 0.004(2) -0.005(2) -0.0051(18)
C18 0.039(2) 0.075(3) 0.093(5) 0.000(3) 0.011(2) -0.010(2)
C19 0.065(3) 0.079(3) 0.083(4) -0.015(3) 0.034(3) -0.023(3)
C20 0.089(4) 0.120(5) 0.051(3) -0.017(3) 0.012(3) -0.037(4)
C21 0.049(2) 0.097(4) 0.058(3) -0.006(3) 0.002(2) -0.022(2)
C22 0.042(2) 0.058(2) 0.067(3) 0.003(2) 0.0130(19) -0.0011(17)
C23 0.062(3) 0.072(3) 0.082(4) -0.003(3) 0.006(3) -0.012(2)
C24 0.062(3) 0.084(4) 0.142(8) -0.031(5) 0.019(4) -0.016(3)
C25 0.058(3) 0.080(4) 0.140(7) 0.022(5) 0.026(4) 0.001(3)
C26 0.065(3) 0.089(4) 0.126(7) 0.043(5) 0.022(4) 0.009(3)
C27 0.057(2) 0.077(3) 0.080(4) 0.018(3) 0.014(3) 0.005(2)
C28 0.0366(18) 0.056(2) 0.060(3) -0.001(2) 0.0046(18) -0.0037(15)
C29 0.059(3) 0.067(3) 0.070(4) -0.004(2) 0.001(2) 0.004(2)
C30 0.076(3) 0.076(3) 0.070(4) -0.022(3) 0.005(3) 0.000(3)
C31 0.065(3) 0.059(3) 0.094(5) -0.011(3) 0.008(3) -0.001(2)
C32 0.057(3) 0.064(3) 0.090(4) 0.006(3) 0.003(3) 0.005(2)
C33 0.053(2) 0.065(3) 0.065(3) 0.002(2) 0.004(2) 0.002(2)
C34 0.0397(18) 0.058(2) 0.047(2) -0.0041(18) 0.0039(17) -0.0031(16)
C35 0.045(2) 0.090(3) 0.052(3) 0.001(2) 0.000(2) -0.005(2)
C36 0.066(3) 0.098(4) 0.051(3) 0.004(3) 0.007(2) -0.016(3)
C37 0.037(2) 0.075(3) 0.066(3) -0.012(2) 0.001(2) -0.0021(18)
C38 0.0387(19) 0.075(3) 0.049(2) -0.003(2) 0.0004(18) -0.0029(18)
C39 0.043(2) 0.085(3) 0.059(3) -0.022(3) 0.013(2) -0.013(2)

loop_
_atom_type_symbol
_atom_type_description
_atom_type_scat_dispersion_real
_atom_type_scat_dispersion_imag
_atom_type_scat_source
C C 0.0181 0.0091 'International Tables Vol C Tables 4.2.6.8 and 6.1.1.4'
H H 0.0000 0.0000 'International Tables Vol C Tables 4.2.6.8 and 6.1.1.4'
Cl Cl 0.3639 0.7018 'International Tables Vol C Tables 4.2.6.8 and 6.1.1.4'
N N 0.0311 0.0180 'International Tables Vol C Tables 4.2.6.8 and 6.1.1.4'
O O 0.0492 0.0322 'International Tables Vol C Tables 4.2.6.8 and 6.1.1.4'

loop_
_geom_angle_atom_site_label_1
_geom_angle_atom_site_label_2
_geom_angle_atom_site_label_3
_geom_angle
_geom_angle_site_symmetry_1
_geom_angle_site_symmetry_3
_geom_angle_publ_flag
C9 O1 C10 119.0(5) . . ?
C9 N1 C1 118.9(4) . . ?
C11 N2 C12 116.9(7) . . ?
N1 C1 C2 122.8(4) . . ?
N1 C1 C11 111.5(4) . . ?
C2 C1 C11 125.7(4) . . ?
C1 C2 C3 125.1(4) . . ?
C7 C2 C1 116.3(4) . . ?
C7 C2 C3 118.6(4) . . ?
C2 C3 C16 122.5(4) . . ?
C4 C3 C2 119.4(4) . . ?
C4 C3 C16 118.0(4) . . ?
C3 C4 C5 121.3(4) . . ?
C3 C4 C22 120.5(4) . . ?
C5 C4 C22 118.2(4) . . ?
C4 C5 C28 119.6(4) . . ?
C6 C5 C4 120.6(4) . . ?
C6 C5 C28 119.7(4) . . ?
C5 C6 C7 119.7(4) . . ?
C5 C6 C34 120.2(4) . . ?
C7 C6 C34 119.9(4) . . ?
C2 C7 C6 120.4(4) . . ?
C8 C7 C2 118.6(4) . . ?
C8 C7 C6 120.9(4) . . ?
C7 C8 H8 120.4 . . ?
C9 C8 C7 119.3(4) . . ?
C9 C8 H8 120.4 . . ?
O1 C9 C8 118.5(4) . . ?
N1 C9 O1 117.4(4) . . ?
N1 C9 C8 124.0(4) . . ?
O1 C10 H10A 109.5 . . ?
O1 C10 H10B 109.5 . . ?
O1 C10 H10C 109.5 . . ?
H10A C10 H10B 109.5 . . ?
H10A C10 H10C 109.5 . . ?
H10B C10 H10C 109.5 . . ?
N2 C11 C1 117.3(5) . . ?
N2 C11 C15 124.3(6) . . ?
C15 C11 C1 118.1(5) . . ?
N2 C12 H12 118.5 . . ?
C13 C12 N2 123.1(8) . . ?
C13 C12 H12 118.5 . . ?
C12 C13 H13 119.8 . . ?
C12 C13 C14 120.4(8) . . ?
C14 C13 H13 119.8 . . ?
C13 C14 H14 120.7 . . ?
C13 C14 C15 118.6(10) . . ?
C15 C14 H14 120.7 . . ?
C11 C15 C14 116.6(9) . . ?
C11 C15 H15 121.7 . . ?
C14 C15 H15 121.7 . . ?
C17 C16 C3 120.5(5) . . ?
C21 C16 C3 121.0(4) . . ?
C21 C16 C17 118.5(5) . . ?
C16 C17 H17 119.6 . . ?
C18 C17 C16 120.8(5) . . ?
C18 C17 H17 119.6 . . ?
C17 C18 H18 120.4 . . ?
C19 C18 C17 119.2(5) . . ?
C19 C18 H18 120.4 . . ?
C18 C19 Cl1 119.5(4) . . ?
C18 C19 C20 121.5(5) . . ?
C20 C19 Cl1 119.0(6) . . ?
C19 C20 H20 120.7 . . ?
C21 C20 C19 118.6(6) . . ?
C21 C20 H20 120.7 . . ?
C16 C21 H21 119.3 . . ?
C20 C21 C16 121.4(5) . . ?
C20 C21 H21 119.3 . . ?
C23 C22 C4 121.0(5) . . ?
C23 C22 C27 117.9(5) . . ?
C27 C22 C4 121.1(5) . . ?
C22 C23 H23 119.3 . . ?
C22 C23 C24 121.4(7) . . ?
C24 C23 H23 119.3 . . ?
C23 C24 H24 121.3 . . ?
C25 C24 C23 117.5(8) . . ?
C25 C24 H24 121.3 . . ?
C24 C25 Cl2 117.6(7) . . ?
C26 C25 Cl2 119.5(8) . . ?
C26 C25 C24 122.9(6) . . ?
C25 C26 H26 120.6 . . ?
C25 C26 C27 118.8(8) . . ?
C27 C26 H26 120.6 . . ?
C22 C27 H27 119.3 . . ?
C26 C27 C22 121.5(7) . . ?
C26 C27 H27 119.3 . . ?
C29 C28 C5 120.7(5) . . ?
C29 C28 C33 118.0(5) . . ?
C33 C28 C5 121.1(5) . . ?
C28 C29 H29 118.9 . . ?
C28 C29 C30 122.2(6) . . ?
C30 C29 H29 118.9 . . ?
C29 C30 H30 120.9 . . ?
C31 C30 C29 118.2(6) . . ?
C31 C30 H30 120.9 . . ?
C30 C31 Cl3 119.2(5) . . ?
C32 C31 Cl3 119.4(5) . . ?
C32 C31 C30 121.4(6) . . ?
C31 C32 H32 120.6 . . ?
C31 C32 C33 118.7(6) . . ?
C33 C32 H32 120.6 . . ?
C28 C33 C32 121.4(6) . . ?
C28 C33 H33 119.3 . . ?
C32 C33 H33 119.3 . . ?
C35 C34 C6 123.1(4) . . ?
C35 C34 C38 118.7(4) . . ?
C38 C34 C6 118.2(4) . . ?
C34 C35 H35 119.4 . . ?
C34 C35 C36 121.2(5) . . ?
C36 C35 H35 119.4 . . ?
C35 C36 H36 120.9 . . ?
C39 C36 C35 118.1(5) . . ?
C39 C36 H36 120.9 . . ?
C38 C37 H37 120.5 . . ?
C39 C37 H37 120.5 . . ?
C39 C37 C38 119.0(5) . . ?
C34 C38 C37 121.1(5) . . ?
C34 C38 H38 119.4 . . ?
C37 C38 H38 119.4 . . ?
C36 C39 Cl4 120.3(5) . . ?
C37 C39 Cl4 117.9(4) . . ?
C37 C39 C36 121.8(5) . . ?

loop_
_geom_bond_atom_site_label_1
_geom_bond_atom_site_label_2
_geom_bond_distance
_geom_bond_site_symmetry_2
_geom_bond_publ_flag
Cl1 C19 1.750(6) . ?
Cl2 C25 1.755(7) . ?
Cl3 C31 1.741(6) . ?
Cl4 C39 1.751(5) . ?
O1 C9 1.356(6) . ?
O1 C10 1.416(8) . ?
N1 C1 1.329(6) . ?
N1 C9 1.327(7) . ?
N2 C11 1.323(7) . ?
N2 C12 1.349(10) . ?
C1 C2 1.433(6) . ?
C1 C11 1.500(6) . ?
C2 C3 1.447(6) . ?
C2 C7 1.424(6) . ?
C3 C4 1.374(6) . ?
C3 C16 1.504(6) . ?
C4 C5 1.431(6) . ?
C4 C22 1.500(6) . ?
C5 C6 1.369(6) . ?
C5 C28 1.499(6) . ?
C6 C7 1.429(6) . ?
C6 C34 1.501(6) . ?
C7 C8 1.399(6) . ?
C8 H8 0.9300 . ?
C8 C9 1.361(7) . ?
C10 H10A 0.9600 . ?
C10 H10B 0.9600 . ?
C10 H10C 0.9600 . ?
C11 C15 1.378(11) . ?
C12 H12 0.9300 . ?
C12 C13 1.320(17) . ?
C13 H13 0.9300 . ?
C13 C14 1.376(17) . ?
C14 H14 0.9300 . ?
C14 C15 1.393(13) . ?
C15 H15 0.9300 . ?
C16 C17 1.380(6) . ?
C16 C21 1.373(8) . ?
C17 H17 0.9300 . ?
C17 C18 1.372(8) . ?
C18 H18 0.9300 . ?
C18 C19 1.356(10) . ?
C19 C20 1.375(9) . ?
C20 H20 0.9300 . ?
C20 C21 1.365(8) . ?
C21 H21 0.9300 . ?
C22 C23 1.364(8) . ?
C22 C27 1.399(9) . ?
C23 H23 0.9300 . ?
C23 C24 1.412(10) . ?
C24 H24 0.9300 . ?
C24 C25 1.376(15) . ?
C25 C26 1.341(14) . ?
C26 H26 0.9300 . ?
C26 C27 1.380(9) . ?
C27 H27 0.9300 . ?
C28 C29 1.365(8) . ?
C28 C33 1.383(7) . ?
C29 H29 0.9300 . ?
C29 C30 1.383(8) . ?
C30 H30 0.9300 . ?
C30 C31 1.381(10) . ?
C31 C32 1.367(11) . ?
C32 H32 0.9300 . ?
C32 C33 1.383(8) . ?
C33 H33 0.9300 . ?
C34 C35 1.373(8) . ?
C34 C38 1.381(6) . ?
C35 H35 0.9300 . ?
C35 C36 1.392(8) . ?
C36 H36 0.9300 . ?
C36 C39 1.384(8) . ?
C37 H37 0.9300 . ?
C37 C38 1.383(6) . ?
C37 C39 1.354(8) . ?
C38 H38 0.9300 . ?

loop_
_geom_torsion_atom_site_label_1
_geom_torsion_atom_site_label_2
_geom_torsion_atom_site_label_3
_geom_torsion_atom_site_label_4
_geom_torsion
_geom_torsion_site_symmetry_1
_geom_torsion_site_symmetry_2
_geom_torsion_site_symmetry_3
_geom_torsion_site_symmetry_4
_geom_torsion_publ_flag
Cl1 C19 C20 C21 175.9(6) . . . . ?
Cl2 C25 C26 C27 -178.7(5) . . . . ?
Cl3 C31 C32 C33 179.8(4) . . . . ?
N1 C1 C2 C3 -176.0(4) . . . . ?
N1 C1 C2 C7 4.8(6) . . . . ?
N1 C1 C11 N2 -108.5(5) . . . . ?
N1 C1 C11 C15 65.8(7) . . . . ?
N2 C11 C15 C14 -4.7(12) . . . . ?
N2 C12 C13 C14 -3.0(14) . . . . ?
C1 N1 C9 O1 -178.7(5) . . . . ?
C1 N1 C9 C8 -1.4(7) . . . . ?
C1 C2 C3 C4 -176.0(4) . . . . ?
C1 C2 C3 C16 7.2(6) . . . . ?
C1 C2 C7 C6 178.3(4) . . . . ?
C1 C2 C7 C8 -3.6(6) . . . . ?
C1 C11 C15 C14 -178.7(8) . . . . ?
C2 C1 C11 N2 68.6(6) . . . . ?
C2 C1 C11 C15 -117.1(6) . . . . ?
C2 C3 C4 C5 -2.7(6) . . . . ?
C2 C3 C4 C22 178.9(4) . . . . ?
C2 C3 C16 C17 -110.8(5) . . . . ?
C2 C3 C16 C21 70.7(6) . . . . ?
C2 C7 C8 C9 0.3(6) . . . . ?
C3 C2 C7 C6 -1.0(6) . . . . ?
C3 C2 C7 C8 177.1(4) . . . . ?
C3 C4 C5 C6 -0.3(6) . . . . ?
C3 C4 C5 C28 -176.7(4) . . . . ?
C3 C4 C22 C23 -111.2(5) . . . . ?
C3 C4 C22 C27 68.6(6) . . . . ?
C3 C16 C17 C18 -179.7(5) . . . . ?
C3 C16 C21 C20 178.6(6) . . . . ?
C4 C3 C16 C17 72.4(6) . . . . ?
C4 C3 C16 C21 -106.1(6) . . . . ?
C4 C5 C6 C7 2.6(6) . . . . ?
C4 C5 C6 C34 -171.6(4) . . . . ?
C4 C5 C28 C29 -116.0(5) . . . . ?
C4 C5 C28 C33 67.8(5) . . . . ?
C4 C22 C23 C24 179.7(5) . . . . ?
C4 C22 C27 C26 179.8(5) . . . . ?
C5 C4 C22 C23 70.3(6) . . . . ?
C5 C4 C22 C27 -109.9(5) . . . . ?
C5 C6 C7 C2 -1.9(6) . . . . ?
C5 C6 C7 C8 -180.0(4) . . . . ?
C5 C6 C34 C35 -110.1(6) . . . . ?
C5 C6 C34 C38 70.0(6) . . . . ?
C5 C28 C29 C30 -176.8(5) . . . . ?
C5 C28 C33 C32 177.6(4) . . . . ?
C6 C5 C28 C29 67.7(6) . . . . ?
C6 C5 C28 C33 -108.6(5) . . . . ?
C6 C7 C8 C9 178.4(4) . . . . ?
C6 C34 C35 C36 179.6(5) . . . . ?
C6 C34 C38 C37 -179.6(4) . . . . ?
C7 C2 C3 C4 3.2(6) . . . . ?
C7 C2 C3 C16 -173.5(4) . . . . ?
C7 C6 C34 C35 75.6(6) . . . . ?
C7 C6 C34 C38 -104.2(5) . . . . ?
C7 C8 C9 O1 179.6(5) . . . . ?
C7 C8 C9 N1 2.4(8) . . . . ?
C9 N1 C1 C2 -2.3(7) . . . . ?
C9 N1 C1 C11 174.8(4) . . . . ?
C10 O1 C9 N1 3.9(9) . . . . ?
C10 O1 C9 C8 -173.5(7) . . . . ?
C11 N2 C12 C13 0.8(11) . . . . ?
C11 C1 C2 C3 7.2(7) . . . . ?
C11 C1 C2 C7 -172.0(4) . . . . ?
C12 N2 C11 C1 177.2(5) . . . . ?
C12 N2 C11 C15 3.3(10) . . . . ?
C12 C13 C14 C15 1.3(16) . . . . ?
C13 C14 C15 C11 2.3(15) . . . . ?
C16 C3 C4 C5 174.3(4) . . . . ?
C16 C3 C4 C22 -4.2(6) . . . . ?
C16 C17 C18 C19 0.7(8) . . . . ?
C17 C16 C21 C20 0.1(10) . . . . ?
C17 C18 C19 Cl1 -176.9(4) . . . . ?
C17 C18 C19 C20 0.8(10) . . . . ?
C18 C19 C20 C21 -1.8(12) . . . . ?
C19 C20 C21 C16 1.4(12) . . . . ?
C21 C16 C17 C18 -1.1(8) . . . . ?
C22 C4 C5 C6 178.2(4) . . . . ?
C22 C4 C5 C28 1.8(6) . . . . ?
C22 C23 C24 C25 0.3(9) . . . . ?
C23 C22 C27 C26 -0.4(8) . . . . ?
C23 C24 C25 Cl2 178.3(5) . . . . ?
C23 C24 C25 C26 0.0(10) . . . . ?
C24 C25 C26 C27 -0.5(10) . . . . ?
C25 C26 C27 C22 0.7(9) . . . . ?
C27 C22 C23 C24 -0.1(8) . . . . ?
C28 C5 C6 C7 179.0(4) . . . . ?
C28 C5 C6 C34 4.7(6) . . . . ?
C28 C29 C30 C31 -0.6(9) . . . . ?
C29 C28 C33 C32 1.2(7) . . . . ?
C29 C30 C31 Cl3 -179.0(5) . . . . ?
C29 C30 C31 C32 0.9(9) . . . . ?
C30 C31 C32 C33 -0.1(9) . . . . ?
C31 C32 C33 C28 -1.0(8) . . . . ?
C33 C28 C29 C30 -0.4(8) . . . . ?
C34 C6 C7 C2 172.3(4) . . . . ?
C34 C6 C7 C8 -5.8(6) . . . . ?
C34 C35 C36 C39 0.4(9) . . . . ?
C35 C34 C38 C37 0.6(7) . . . . ?
C35 C36 C39 Cl4 179.0(4) . . . . ?
C35 C36 C39 C37 -0.3(9) . . . . ?
C38 C34 C35 C36 -0.6(8) . . . . ?
C38 C37 C39 Cl4 -178.9(4) . . . . ?
C38 C37 C39 C36 0.4(8) . . . . ?
C39 C37 C38 C34 -0.6(8) . . . . ?
